data_1553415
loop_
_publ_author_name
'Keshav, Karunesh'
'Kumawat, Mukesh Kumar'
'Srivastava, Rohit'
'Ravikanth, M.'

_publ_section_title
;
 Benzothiazoles-substituted tetraphenylethylenes: synthesis, structure,
 aggregation-induced emission and biological studies
;
_journal_issue 6
_journal_name_full 'Materials Chemistry Frontiers'
_journal_page_first 1207
_journal_paper_doi 10.1039/C6QM00374E
_journal_volume 1
_journal_year 2017
_chemical_formula_moiety 'C40 H26 N2 O2 S2'
_chemical_formula_sum 'C40 H26 N2 O2 S2'
_chemical_formula_weight 630.75
_space_group_IT_number 2
_space_group_name_Hall '-P 1'
_space_group_name_H-M_alt 'P -1'
_symmetry_cell_setting triclinic
_symmetry_space_group_name_Hall '-P 1'
_symmetry_space_group_name_H-M 'P -1'
_atom_sites_solution_hydrogens geom
_atom_sites_solution_primary direct
_atom_sites_solution_secondary difmap
_audit_creation_method SHELXL-97
_audit_update_record
;
2016-03-07 deposited with the CCDC.
2017-01-18 downloaded from the CCDC.
;
_cell_angle_alpha 81.56(2)
_cell_angle_beta 71.751(16)
_cell_angle_gamma 72.938(17)
_cell_formula_units_Z 2
_cell_length_a 10.495(4)
_cell_length_b 11.772(4)
_cell_length_c 13.789(6)
_cell_measurement_reflns_used 15567
_cell_measurement_temperature 293(2)
_cell_measurement_theta_max 29.15
_cell_measurement_theta_min 2.53
_cell_volume 1543.9(11)
_computing_structure_refinement 'SHELXL-97 (Sheldrick, 1997)'
_computing_structure_solution 'SHELXS-97 (Sheldrick, 1990)'
_diffrn_ambient_temperature 293(2)
_diffrn_measured_fraction_theta_full 0.996
_diffrn_measured_fraction_theta_max 0.996
_diffrn_measurement_device_type 'CCD area detector'
_diffrn_measurement_method 'phi and omega scans'
_diffrn_radiation_monochromator graphite
_diffrn_radiation_source 'fine-focus sealed tube'
_diffrn_radiation_type MoK\a
_diffrn_radiation_wavelength 0.71075
_diffrn_reflns_av_R_equivalents 0.0866
_diffrn_reflns_av_sigmaI/netI 0.0789
_diffrn_reflns_limit_h_max 14
_diffrn_reflns_limit_h_min -14
_diffrn_reflns_limit_k_max 16
_diffrn_reflns_limit_k_min -16
_diffrn_reflns_limit_l_max 18
_diffrn_reflns_limit_l_min -18
_diffrn_reflns_number 32226
_diffrn_reflns_theta_full 28.05
_diffrn_reflns_theta_max 28.05
_diffrn_reflns_theta_min 3.12
_exptl_absorpt_coefficient_mu 0.213
_exptl_absorpt_correction_T_max 0.979
_exptl_absorpt_correction_T_min 0.969
_exptl_absorpt_correction_type multi-scan
_exptl_absorpt_process_details
;
CrysAlisPro, Agilent Technologies,
Version 1.171.35.21 (release 20-01-2012 CrysAlis171 .NET)
(compiled Jan 23 2012,18:06:46)
Empirical absorption correction using spherical harmonics,
 implemented in SCALE3 ABSPACK scaling algorithm.
;
_exptl_crystal_colour colourless
_exptl_crystal_density_diffrn 1.357
_exptl_crystal_density_method 'not measured'
_exptl_crystal_description block
_exptl_crystal_F_000 656
_exptl_crystal_size_max 0.15
_exptl_crystal_size_mid 0.14
_exptl_crystal_size_min 0.10
_refine_diff_density_max 0.431
_refine_diff_density_min -0.442
_refine_diff_density_rms 0.069
_refine_ls_extinction_method none
_refine_ls_goodness_of_fit_ref 1.132
_refine_ls_hydrogen_treatment mixed
_refine_ls_matrix_type full
_refine_ls_number_parameters 417
_refine_ls_number_reflns 8294
_refine_ls_number_restraints 0
_refine_ls_restrained_S_all 1.132
_refine_ls_R_factor_all 0.0933
_refine_ls_R_factor_gt 0.0723
_refine_ls_shift/su_max 0.004
_refine_ls_shift/su_mean 0.001
_refine_ls_structure_factor_coef Fsqd
_refine_ls_weighting_details 'calc w=1/[\s^2^(Fo^2^)+(0.0505P)^2^+0.6185P] where P=(Fo^2^+2Fc^2^)/3'
_refine_ls_weighting_scheme calc
_refine_ls_wR_factor_gt 0.1448
_refine_ls_wR_factor_ref 0.1561
_reflns_number_gt 6727
_reflns_number_total 7507
_reflns_threshold_expression >2sigma(I)
_cod_data_source_file c6qm00374e2.cif
_cod_data_source_block xxx
_cod_original_cell_volume 1543.9(10)
_cod_original_sg_symbol_Hall -P1
_cod_original_sg_symbol_H-M p-1
_cod_database_code 1553415

loop_
_symmetry_equiv_pos_as_xyz
'x, y, z'
'-x, -y, -z'

loop_
_atom_site_label
_atom_site_type_symbol
_atom_site_fract_x
_atom_site_fract_y
_atom_site_fract_z
_atom_site_U_iso_or_equiv
_atom_site_adp_type
_atom_site_occupancy
_atom_site_symmetry_multiplicity
_atom_site_calc_flag
_atom_site_refinement_flags
S1 S 0.62877(6) 0.60179(5) 0.26922(5) 0.02292(15) Uani 1 1 d .
S2 S 0.78629(7) 1.37103(5) -0.21230(5) 0.02513(16) Uani 1 1 d .
O1 O 1.09599(17) 0.48697(14) 0.08757(14) 0.0248(4) Uani 1 1 d .
H1 H 1.0474 0.4483 0.1292 0.037 Uiso 1 1 calc R
N1 N 0.8669(2) 0.44443(17) 0.21490(15) 0.0208(4) Uani 1 1 d .
N2 N 0.8262(2) 1.28709(18) -0.38666(15) 0.0226(4) Uani 1 1 d .
C13 C 0.8025(2) 0.75542(19) 0.10673(17) 0.0177(4) Uani 1 1 d .
H13 H 0.7090 0.7818 0.1422 0.021 Uiso 1 1 calc R
C9 C 1.0173(2) 0.5988(2) 0.07330(18) 0.0191(5) Uani 1 1 d .
O2 O 0.8135(2) 1.07018(16) -0.40610(13) 0.0304(4) Uani 1 1 d .
H2 H 0.8231 1.1373 -0.4251 0.046 Uiso 1 1 calc R
C1 C 0.8048(2) 0.5565(2) 0.19882(17) 0.0186(5) Uani 1 1 d .
C27 C 0.7846(2) 0.9580(2) 0.01430(17) 0.0180(5) Uani 1 1 d .
C11 C 1.0068(2) 0.7915(2) -0.01674(18) 0.0205(5) Uani 1 1 d .
H11 H 1.0510 0.8418 -0.0653 0.025 Uiso 1 1 calc R
C29 C 0.6978(2) 0.98965(19) 0.20110(17) 0.0183(5) Uani 1 1 d .
C18 C 0.8078(2) 1.1351(2) -0.24477(17) 0.0193(5) Uani 1 1 d .
C8 C 0.8752(2) 0.6381(2) 0.12672(17) 0.0176(4) Uani 1 1 d .
C12 C 0.8657(2) 0.8335(2) 0.03567(17) 0.0177(4) Uani 1 1 d .
C37 C 0.5233(3) 1.3567(2) 0.12298(18) 0.0233(5) Uani 1 1 d .
H37 H 0.5256 1.4178 0.1576 0.028 Uiso 1 1 calc R
C20 C 0.8094(2) 1.2561(2) -0.28852(18) 0.0216(5) Uani 1 1 d .
C10 C 1.0816(2) 0.6766(2) 0.00232(18) 0.0214(5) Uani 1 1 d .
H10 H 1.1755 0.6512 -0.0326 0.026 Uiso 1 1 calc R
C35 C 0.6085(2) 1.1498(2) 0.07938(17) 0.0177(4) Uani 1 1 d .
C40 C 0.5182(2) 1.1737(2) 0.01842(18) 0.0214(5) Uani 1 1 d .
H40 H 0.5156 1.1131 -0.0167 0.026 Uiso 1 1 calc R
C15 C 0.8004(2) 0.9067(2) -0.16026(18) 0.0213(5) Uani 1 1 d .
H15 H 0.7994 0.8298 -0.1329 0.026 Uiso 1 1 calc R
C19 C 0.8031(2) 1.1040(2) -0.14164(17) 0.0192(5) Uani 1 1 d .
H19 H 0.8046 1.1608 -0.1020 0.023 Uiso 1 1 calc R
C7 C 0.6405(3) 0.4573(2) 0.32334(18) 0.0212(5) Uani 1 1 d .
C26 C 0.8382(3) 1.4675(2) -0.50347(19) 0.0254(5) Uani 1 1 d .
H26 H 0.8528 1.4277 -0.5611 0.031 Uiso 1 1 calc R
C28 C 0.7031(2) 1.0291(2) 0.09159(17) 0.0179(5) Uani 1 1 d .
C3 C 0.8091(3) 0.2652(2) 0.31858(19) 0.0245(5) Uani 1 1 d .
H3 H 0.8978 0.2161 0.2928 0.029 Uiso 1 1 calc R
C17 C 0.8093(3) 1.0482(2) -0.30615(18) 0.0221(5) Uani 1 1 d .
C16 C 0.8056(3) 0.9342(2) -0.26226(19) 0.0234(5) Uani 1 1 d .
H16 H 0.8067 0.8762 -0.3019 0.028 Uiso 1 1 calc R
C14 C 0.7964(2) 0.9918(2) -0.09661(17) 0.0182(5) Uani 1 1 d .
C31 C 0.5600(3) 0.9434(2) 0.37168(19) 0.0269(5) Uani 1 1 d .
H31 H 0.4743 0.9399 0.4171 0.032 Uiso 1 1 calc R
C22 C 0.8012(3) 1.4683(2) -0.32057(18) 0.0226(5) Uani 1 1 d .
C36 C 0.6072(2) 1.2427(2) 0.13331(17) 0.0196(5) Uani 1 1 d .
H36 H 0.6635 1.2276 0.1766 0.024 Uiso 1 1 calc R
C4 C 0.7079(3) 0.2210(2) 0.3909(2) 0.0292(6) Uani 1 1 d .
H4 H 0.7292 0.1415 0.4144 0.035 Uiso 1 1 calc R
C21 C 0.8223(2) 1.4074(2) -0.40676(18) 0.0216(5) Uani 1 1 d .
C38 C 0.4358(2) 1.3794(2) 0.06076(19) 0.0226(5) Uani 1 1 d .
H38 H 0.3800 1.4558 0.0532 0.027 Uiso 1 1 calc R
C39 C 0.4324(2) 1.2877(2) 0.01020(19) 0.0238(5) Uani 1 1 d .
H39 H 0.3719 1.3024 -0.0298 0.029 Uiso 1 1 calc R
C30 C 0.5691(2) 0.9866(2) 0.27097(18) 0.0222(5) Uani 1 1 d .
H30 H 0.4888 1.0137 0.2499 0.027 Uiso 1 1 calc R
C34 C 0.8162(2) 0.9526(2) 0.23564(18) 0.0206(5) Uani 1 1 d .
H34 H 0.9022 0.9560 0.1906 0.025 Uiso 1 1 calc R
C5 C 0.5739(3) 0.2939(2) 0.4293(2) 0.0309(6) Uani 1 1 d .
H5 H 0.5076 0.2621 0.4783 0.037 Uiso 1 1 calc R
C24 C 0.8115(3) 1.6473(2) -0.4249(2) 0.0289(6) Uani 1 1 d .
H24 H 0.8082 1.7279 -0.4323 0.035 Uiso 1 1 calc R
C25 C 0.8317(3) 1.5872(2) -0.5114(2) 0.0281(6) Uani 1 1 d .
H25 H 0.8409 1.6286 -0.5750 0.034 Uiso 1 1 calc R
C33 C 0.8067(3) 0.9105(2) 0.33683(19) 0.0249(5) Uani 1 1 d .
H33 H 0.8861 0.8859 0.3591 0.030 Uiso 1 1 calc R
C6 C 0.5381(3) 0.4124(2) 0.3959(2) 0.0288(6) Uani 1 1 d .
H6 H 0.4486 0.4606 0.4210 0.035 Uiso 1 1 calc R
C23 C 0.7965(3) 1.5892(2) -0.32899(19) 0.0275(5) Uani 1 1 d .
H23 H 0.7837 1.6292 -0.2719 0.033 Uiso 1 1 calc R
C2 C 0.7758(2) 0.3854(2) 0.28463(18) 0.0198(5) Uani 1 1 d .
C32 C 0.6785(3) 0.9055(2) 0.40433(19) 0.0270(5) Uani 1 1 d .
H32 H 0.6723 0.8766 0.4717 0.032 Uiso 1 1 calc R

loop_
_atom_site_aniso_label
_atom_site_aniso_U_11
_atom_site_aniso_U_22
_atom_site_aniso_U_33
_atom_site_aniso_U_23
_atom_site_aniso_U_13
_atom_site_aniso_U_12
S1 0.0183(3) 0.0207(3) 0.0267(3) 0.0046(2) -0.0051(2) -0.0049(2)
S2 0.0350(4) 0.0236(3) 0.0169(3) 0.0002(2) -0.0082(3) -0.0077(3)
O1 0.0194(8) 0.0211(9) 0.0323(10) -0.0022(7) -0.0063(8) -0.0035(7)
N1 0.0236(10) 0.0192(10) 0.0214(10) -0.0013(8) -0.0096(8) -0.0046(8)
N2 0.0243(10) 0.0285(11) 0.0173(10) 0.0013(8) -0.0081(8) -0.0095(9)
C13 0.0153(10) 0.0202(11) 0.0170(11) -0.0014(9) -0.0035(9) -0.0050(9)
C9 0.0201(11) 0.0191(11) 0.0211(12) -0.0042(9) -0.0094(9) -0.0041(9)
O2 0.0467(12) 0.0327(10) 0.0163(9) 0.0023(7) -0.0138(8) -0.0138(10)
C1 0.0197(11) 0.0208(12) 0.0190(11) -0.0008(9) -0.0096(9) -0.0066(9)
C27 0.0168(11) 0.0210(12) 0.0183(11) 0.0025(9) -0.0059(9) -0.0087(9)
C11 0.0190(11) 0.0265(12) 0.0175(11) -0.0010(9) -0.0038(9) -0.0098(10)
C29 0.0195(11) 0.0178(11) 0.0187(11) -0.0010(9) -0.0072(9) -0.0046(9)
C18 0.0160(11) 0.0241(12) 0.0181(11) 0.0005(9) -0.0055(9) -0.0058(9)
C8 0.0172(11) 0.0202(11) 0.0168(11) -0.0016(9) -0.0070(9) -0.0046(9)
C12 0.0186(11) 0.0206(11) 0.0152(11) -0.0012(9) -0.0058(9) -0.0062(9)
C37 0.0237(12) 0.0237(12) 0.0231(12) -0.0032(10) -0.0070(10) -0.0056(10)
C20 0.0211(11) 0.0261(13) 0.0185(11) -0.0004(9) -0.0074(10) -0.0062(10)
C10 0.0158(11) 0.0276(13) 0.0220(12) -0.0051(10) -0.0055(9) -0.0057(10)
C35 0.0166(10) 0.0205(11) 0.0156(11) 0.0020(9) -0.0026(9) -0.0077(9)
C40 0.0220(12) 0.0237(12) 0.0216(12) -0.0015(9) -0.0093(10) -0.0074(10)
C15 0.0197(11) 0.0224(12) 0.0223(12) 0.0005(9) -0.0065(10) -0.0068(10)
C19 0.0187(11) 0.0234(12) 0.0174(11) -0.0020(9) -0.0057(9) -0.0072(10)
C7 0.0239(12) 0.0219(12) 0.0211(12) 0.0028(9) -0.0111(10) -0.0077(10)
C26 0.0277(13) 0.0296(13) 0.0192(12) 0.0012(10) -0.0089(10) -0.0066(11)
C28 0.0166(10) 0.0221(12) 0.0174(11) 0.0017(9) -0.0069(9) -0.0079(9)
C3 0.0317(13) 0.0199(12) 0.0237(13) 0.0000(10) -0.0130(11) -0.0048(11)
C17 0.0224(12) 0.0289(13) 0.0162(11) -0.0001(9) -0.0067(9) -0.0078(10)
C16 0.0266(13) 0.0244(12) 0.0218(12) -0.0051(10) -0.0091(10) -0.0063(10)
C14 0.0143(10) 0.0229(12) 0.0174(11) -0.0001(9) -0.0052(9) -0.0048(9)
C31 0.0283(13) 0.0249(13) 0.0211(12) 0.0024(10) 0.0000(10) -0.0066(11)
C22 0.0238(12) 0.0254(13) 0.0162(11) 0.0011(9) -0.0064(10) -0.0034(10)
C36 0.0156(11) 0.0237(12) 0.0194(11) -0.0003(9) -0.0055(9) -0.0049(9)
C4 0.0449(16) 0.0204(13) 0.0284(14) 0.0058(10) -0.0179(13) -0.0131(12)
C21 0.0200(11) 0.0261(12) 0.0202(12) 0.0025(9) -0.0091(10) -0.0066(10)
C38 0.0181(11) 0.0200(12) 0.0266(13) 0.0020(10) -0.0053(10) -0.0031(10)
C39 0.0199(11) 0.0304(13) 0.0238(12) 0.0036(10) -0.0120(10) -0.0072(10)
C30 0.0193(11) 0.0220(12) 0.0218(12) 0.0011(10) -0.0042(10) -0.0033(10)
C34 0.0194(11) 0.0232(12) 0.0195(12) -0.0001(9) -0.0061(9) -0.0061(10)
C5 0.0375(15) 0.0309(14) 0.0283(14) 0.0097(11) -0.0120(12) -0.0176(13)
C24 0.0319(14) 0.0269(14) 0.0280(14) 0.0026(11) -0.0113(12) -0.0071(11)
C25 0.0288(13) 0.0330(14) 0.0225(13) 0.0094(11) -0.0106(11) -0.0099(12)
C33 0.0284(13) 0.0237(13) 0.0216(12) -0.0003(10) -0.0116(11) -0.0013(11)
C6 0.0256(13) 0.0313(14) 0.0305(14) 0.0064(11) -0.0087(11) -0.0119(11)
C23 0.0327(14) 0.0270(13) 0.0218(13) -0.0009(10) -0.0079(11) -0.0064(11)
C2 0.0240(12) 0.0201(12) 0.0188(11) -0.0008(9) -0.0102(10) -0.0066(10)
C32 0.0354(14) 0.0224(13) 0.0178(12) 0.0042(10) -0.0059(11) -0.0042(11)

loop_
_atom_type_symbol
_atom_type_description
_atom_type_scat_dispersion_real
_atom_type_scat_dispersion_imag
_atom_type_scat_source
C C 0.0033 0.0016 'International Tables Vol C Tables 4.2.6.8 and 6.1.1.4'
H H 0.0000 0.0000 'International Tables Vol C Tables 4.2.6.8 and 6.1.1.4'
N N 0.0061 0.0033 'International Tables Vol C Tables 4.2.6.8 and 6.1.1.4'
O O 0.0106 0.0060 'International Tables Vol C Tables 4.2.6.8 and 6.1.1.4'
S S 0.1246 0.1234 'International Tables Vol C Tables 4.2.6.8 and 6.1.1.4'

loop_
_geom_angle_atom_site_label_1
_geom_angle_atom_site_label_2
_geom_angle_atom_site_label_3
_geom_angle
C7 S1 C1 89.14(11)
C22 S2 C20 89.39(12)
C9 O1 H1 109.5
C1 N1 C2 111.4(2)
C20 N2 C21 111.0(2)
C12 C13 C8 122.2(2)
C12 C13 H13 118.9
C8 C13 H13 118.9
O1 C9 C10 117.6(2)
O1 C9 C8 122.9(2)
C10 C9 C8 119.5(2)
C17 O2 H2 109.5
N1 C1 C8 122.8(2)
N1 C1 S1 115.08(17)
C8 C1 S1 122.10(17)
C28 C27 C14 124.4(2)
C28 C27 C12 121.1(2)
C14 C27 C12 114.5(2)
C10 C11 C12 121.3(2)
C10 C11 H11 119.3
C12 C11 H11 119.3
C34 C29 C30 118.6(2)
C34 C29 C28 122.9(2)
C30 C29 C28 118.5(2)
C19 C18 C17 119.0(2)
C19 C18 C20 120.9(2)
C17 C18 C20 120.1(2)
C13 C8 C9 118.7(2)
C13 C8 C1 121.0(2)
C9 C8 C1 120.3(2)
C13 C12 C11 117.8(2)
C13 C12 C27 121.1(2)
C11 C12 C27 121.2(2)
C36 C37 C38 119.9(2)
C36 C37 H37 120.0
C38 C37 H37 120.0
N2 C20 C18 123.2(2)
N2 C20 S2 115.12(18)
C18 C20 S2 121.65(17)
C11 C10 C9 120.5(2)
C11 C10 H10 119.7
C9 C10 H10 119.7
C40 C35 C36 118.3(2)
C40 C35 C28 122.8(2)
C36 C35 C28 118.88(19)
C39 C40 C35 120.2(2)
C39 C40 H40 119.9
C35 C40 H40 119.9
C16 C15 C14 122.0(2)
C16 C15 H15 119.0
C14 C15 H15 119.0
C14 C19 C18 122.6(2)
C14 C19 H19 118.7
C18 C19 H19 118.7
C6 C7 C2 121.6(2)
C6 C7 S1 128.6(2)
C2 C7 S1 109.82(17)
C25 C26 C21 118.5(2)
C25 C26 H26 120.7
C21 C26 H26 120.7
C27 C28 C35 125.4(2)
C27 C28 C29 121.4(2)
C35 C28 C29 113.25(19)
C4 C3 C2 118.8(2)
C4 C3 H3 120.6
C2 C3 H3 120.6
O2 C17 C16 117.9(2)
O2 C17 C18 123.2(2)
C16 C17 C18 118.9(2)
C15 C16 C17 120.5(2)
C15 C16 H16 119.8
C17 C16 H16 119.8
C19 C14 C15 117.0(2)
C19 C14 C27 123.6(2)
C15 C14 C27 119.4(2)
C32 C31 C30 120.0(2)
C32 C31 H31 120.0
C30 C31 H31 120.0
C23 C22 C21 121.2(2)
C23 C22 S2 129.01(19)
C21 C22 S2 109.76(18)
C37 C36 C35 121.0(2)
C37 C36 H36 119.5
C35 C36 H36 119.5
C3 C4 C5 121.0(2)
C3 C4 H4 119.5
C5 C4 H4 119.5
N2 C21 C26 125.1(2)
N2 C21 C22 114.7(2)
C26 C21 C22 120.2(2)
C39 C38 C37 119.6(2)
C39 C38 H38 120.2
C37 C38 H38 120.2
C38 C39 C40 120.9(2)
C38 C39 H39 119.5
C40 C39 H39 119.5
C31 C30 C29 120.6(2)
C31 C30 H30 119.7
C29 C30 H30 119.7
C33 C34 C29 120.7(2)
C33 C34 H34 119.6
C29 C34 H34 119.6
C6 C5 C4 121.2(2)
C6 C5 H5 119.4
C4 C5 H5 119.4
C23 C24 C25 121.3(2)
C23 C24 H24 119.3
C25 C24 H24 119.3
C26 C25 C24 120.9(2)
C26 C25 H25 119.5
C24 C25 H25 119.5
C32 C33 C34 119.8(2)
C32 C33 H33 120.1
C34 C33 H33 120.1
C5 C6 C7 117.8(3)
C5 C6 H6 121.1
C7 C6 H6 121.1
C24 C23 C22 117.8(2)
C24 C23 H23 121.1
C22 C23 H23 121.1
N1 C2 C7 114.6(2)
N1 C2 C3 125.9(2)
C7 C2 C3 119.6(2)
C31 C32 C33 120.2(2)
C31 C32 H32 119.9
C33 C32 H32 119.9

loop_
_geom_bond_atom_site_label_1
_geom_bond_atom_site_label_2
_geom_bond_distance
S1 C7 1.740(2)
S1 C1 1.758(3)
S2 C22 1.738(2)
S2 C20 1.749(2)
O1 C9 1.357(3)
O1 H1 0.8200
N1 C1 1.310(3)
N1 C2 1.393(3)
N2 C20 1.319(3)
N2 C21 1.393(3)
C13 C12 1.390(3)
C13 C8 1.402(3)
C13 H13 0.9300
C9 C10 1.392(3)
C9 C8 1.410(3)
O2 C17 1.354(3)
O2 H2 0.8200
C1 C8 1.460(3)
C27 C28 1.356(3)
C27 C14 1.498(3)
C27 C12 1.503(3)
C11 C10 1.385(3)
C11 C12 1.401(3)
C11 H11 0.9300
C29 C34 1.397(3)
C29 C30 1.399(3)
C29 C28 1.502(3)
C18 C19 1.405(3)
C18 C17 1.414(3)
C18 C20 1.465(3)
C37 C36 1.387(3)
C37 C38 1.390(3)
C37 H37 0.9300
C10 H10 0.9300
C35 C40 1.398(3)
C35 C36 1.405(3)
C35 C28 1.497(3)
C40 C39 1.391(3)
C40 H40 0.9300
C15 C16 1.383(3)
C15 C14 1.409(3)
C15 H15 0.9300
C19 C14 1.386(3)
C19 H19 0.9300
C7 C6 1.392(3)
C7 C2 1.404(3)
C26 C25 1.380(4)
C26 C21 1.400(3)
C26 H26 0.9300
C3 C4 1.378(4)
C3 C2 1.400(3)
C3 H3 0.9300
C17 C16 1.396(3)
C16 H16 0.9300
C31 C32 1.384(4)
C31 C30 1.391(3)
C31 H31 0.9300
C22 C23 1.399(3)
C22 C21 1.403(3)
C36 H36 0.9300
C4 C5 1.398(4)
C4 H4 0.9300
C38 C39 1.383(3)
C38 H38 0.9300
C39 H39 0.9300
C30 H30 0.9300
C34 C33 1.393(3)
C34 H34 0.9300
C5 C6 1.383(4)
C5 H5 0.9300
C24 C23 1.381(3)
C24 C25 1.405(4)
C24 H24 0.9300
C25 H25 0.9300
C33 C32 1.388(4)
C33 H33 0.9300
C6 H6 0.9300
C23 H23 0.9300
C32 H32 0.9300

loop_
_geom_torsion_atom_site_label_1
_geom_torsion_atom_site_label_2
_geom_torsion_atom_site_label_3
_geom_torsion_atom_site_label_4
_geom_torsion
C2 N1 C1 C8 -178.08(19)
C2 N1 C1 S1 1.0(2)
C7 S1 C1 N1 -0.59(18)
C7 S1 C1 C8 178.52(19)
C12 C13 C8 C9 0.5(3)
C12 C13 C8 C1 -177.5(2)
O1 C9 C8 C13 180.0(2)
C10 C9 C8 C13 -0.2(3)
O1 C9 C8 C1 -2.0(3)
C10 C9 C8 C1 177.8(2)
N1 C1 C8 C13 175.7(2)
S1 C1 C8 C13 -3.3(3)
N1 C1 C8 C9 -2.2(3)
S1 C1 C8 C9 178.72(16)
C8 C13 C12 C11 0.0(3)
C8 C13 C12 C27 178.8(2)
C10 C11 C12 C13 -0.8(3)
C10 C11 C12 C27 -179.6(2)
C28 C27 C12 C13 49.1(3)
C14 C27 C12 C13 -127.7(2)
C28 C27 C12 C11 -132.1(2)
C14 C27 C12 C11 51.0(3)
C21 N2 C20 C18 179.6(2)
C21 N2 C20 S2 0.4(3)
C19 C18 C20 N2 173.8(2)
C17 C18 C20 N2 -7.0(4)
C19 C18 C20 S2 -7.2(3)
C17 C18 C20 S2 172.09(18)
C22 S2 C20 N2 -0.3(2)
C22 S2 C20 C18 -179.5(2)
C12 C11 C10 C9 1.1(3)
O1 C9 C10 C11 179.2(2)
C8 C9 C10 C11 -0.6(3)
C36 C35 C40 C39 1.5(3)
C28 C35 C40 C39 179.9(2)
C17 C18 C19 C14 -1.7(3)
C20 C18 C19 C14 177.6(2)
C1 S1 C7 C6 178.7(2)
C1 S1 C7 C2 -0.02(17)
C14 C27 C28 C35 2.4(3)
C12 C27 C28 C35 -174.15(19)
C14 C27 C28 C29 -179.32(19)
C12 C27 C28 C29 4.2(3)
C40 C35 C28 C27 46.4(3)
C36 C35 C28 C27 -135.3(2)
C40 C35 C28 C29 -132.1(2)
C36 C35 C28 C29 46.2(3)
C34 C29 C28 C27 55.7(3)
C30 C29 C28 C27 -122.4(2)
C34 C29 C28 C35 -125.8(2)
C30 C29 C28 C35 56.1(3)
C19 C18 C17 O2 179.8(2)
C20 C18 C17 O2 0.6(4)
C19 C18 C17 C16 0.2(3)
C20 C18 C17 C16 -179.0(2)
C14 C15 C16 C17 1.0(4)
O2 C17 C16 C15 -179.5(2)
C18 C17 C16 C15 0.1(4)
C18 C19 C14 C15 2.6(3)
C18 C19 C14 C27 -177.0(2)
C16 C15 C14 C19 -2.3(3)
C16 C15 C14 C27 177.4(2)
C28 C27 C14 C19 41.0(3)
C12 C27 C14 C19 -142.3(2)
C28 C27 C14 C15 -138.7(2)
C12 C27 C14 C15 38.0(3)
C20 S2 C22 C23 -179.0(3)
C20 S2 C22 C21 0.10(19)
C38 C37 C36 C35 1.9(4)
C40 C35 C36 C37 -2.9(3)
C28 C35 C36 C37 178.7(2)
C2 C3 C4 C5 0.6(4)
C20 N2 C21 C26 179.4(2)
C20 N2 C21 C22 -0.3(3)
C25 C26 C21 N2 179.9(2)
C25 C26 C21 C22 -0.4(4)
C23 C22 C21 N2 179.3(2)
S2 C22 C21 N2 0.1(3)
C23 C22 C21 C26 -0.5(4)
S2 C22 C21 C26 -179.65(19)
C36 C37 C38 C39 0.5(4)
C37 C38 C39 C40 -1.9(4)
C35 C40 C39 C38 0.8(4)
C32 C31 C30 C29 1.5(4)
C34 C29 C30 C31 -2.4(3)
C28 C29 C30 C31 175.8(2)
C30 C29 C34 C33 1.7(3)
C28 C29 C34 C33 -176.4(2)
C3 C4 C5 C6 0.3(4)
C21 C26 C25 C24 0.8(4)
C23 C24 C25 C26 -0.4(4)
C29 C34 C33 C32 -0.1(4)
C4 C5 C6 C7 -0.7(4)
C2 C7 C6 C5 0.2(4)
S1 C7 C6 C5 -178.34(19)
C25 C24 C23 C22 -0.4(4)
C21 C22 C23 C24 0.9(4)
S2 C22 C23 C24 179.8(2)
C1 N1 C2 C7 -1.0(3)
C1 N1 C2 C3 -179.8(2)
C6 C7 C2 N1 -178.2(2)
S1 C7 C2 N1 0.6(2)
C6 C7 C2 C3 0.7(3)
S1 C7 C2 C3 179.48(17)
C4 C3 C2 N1 177.7(2)
C4 C3 C2 C7 -1.1(3)
C30 C31 C32 C33 0.1(4)
C34 C33 C32 C31 -0.8(4)
